data_4023796
loop_
_publ_author_name
'Arnaud Sala\"un'
'Cl\'emence Mocquet'
'Romain Perochon'
'Aur\'elien Lecorgne'
'Barbara Le Grel'
'Michel Potel'
'Philippe Le Grel'

_publ_section_title
;
 Aza-\b^3^-cyclotetrapeptides
;
_journal_name_full 'Journal of Organic Chemistry'
_journal_page_first 8579
_journal_page_last 8582
_journal_paper_doi 10.1021/jo8013963
_journal_volume 73
_journal_year 2008
_chemical_compound_source 'synthesis as described'
_chemical_formula_moiety 'C34 H38 N10 O4'
_chemical_formula_sum 'C34 H38 N10 O4'
_chemical_formula_weight 1301.49
_chemical_name_systematic
;
 ?
;
_space_group_IT_number 14
_symmetry_cell_setting monoclinic
_symmetry_Int_Tables_number 14
_symmetry_space_group_name_Hall '-P 2yn'
_symmetry_space_group_name_H-M 'P 1 21/n 1'
_atom_sites_solution_hydrogens geom
_atom_sites_solution_primary direct
_atom_sites_solution_secondary difmap
_audit_conform_dict_location ftp://ftp.iucr.org/pub/cif_core.dic
_audit_conform_dict_name cif_core.dic
_audit_conform_dict_version 2.3
_audit_creation_date 2006-05-31T16:46:07-00:00
_audit_creation_method 'WinGX routine CIF_UPDATE'
_cell_angle_alpha 90
_cell_angle_beta 91.4970(10)
_cell_angle_gamma 90
_cell_formula_units_Z 8
_cell_length_a 19.2135(2)
_cell_length_b 13.72900(10)
_cell_length_c 24.8810(3)
_cell_measurement_reflns_used 15458
_cell_measurement_temperature 293(2)
_cell_measurement_theta_max 27.485
_cell_measurement_theta_min 2.546
_cell_measurement_wavelength 0.71073
_cell_volume 6560.92(11)
_computing_cell_refinement 'HKL Scalepack (Otwinowski & Minor 1997)'
_computing_data_collection 'Collect (Nonius BV, 1997-2000)'
_computing_data_reduction 'HKL Denzo and Scalepack (Otwinowski & Minor 1997)'
_computing_molecular_graphics 'Ortep-3 for Windows (Farrugia, 1997)'
_computing_publication_material 'WinGX publication routines (Farrugia, 1999)'
_computing_structure_refinement 'SHELXL-97 (Sheldrick, 1997)'
_computing_structure_solution 'SHELXS-86 (Sheldrick, 1986)'
_diffrn_ambient_temperature 293(2)
_diffrn_detector 'CCD plate'
_diffrn_detector_area_resol_mean 9
_diffrn_measured_fraction_theta_full 0.998
_diffrn_measured_fraction_theta_max 0.998
_diffrn_measurement_device '95mm CCD camera on \k-goniostat'
_diffrn_measurement_device_type KappaCCD
_diffrn_measurement_method 'CCD rotation images, thick slices'
_diffrn_orient_matrix_type 'by Nonius Collect from scalepack cell'
_diffrn_orient_matrix_UB_11 0.187506E-1
_diffrn_orient_matrix_UB_12 0.12906E-1
_diffrn_orient_matrix_UB_13 -0.364332E-1
_diffrn_orient_matrix_UB_21 -0.485678E-1
_diffrn_orient_matrix_UB_22 0.44581E-2
_diffrn_orient_matrix_UB_23 -0.152472E-1
_diffrn_orient_matrix_UB_31 -0.3561E-3
_diffrn_orient_matrix_UB_32 0.715478E-1
_diffrn_orient_matrix_UB_33 0.7522E-2
_diffrn_radiation_monochromator graphite
_diffrn_radiation_probe x-ray
_diffrn_radiation_type MoK\a
_diffrn_radiation_wavelength 0.71073
_diffrn_reflns_av_R_equivalents 0.0279
_diffrn_reflns_av_unetI/netI 0.0396
_diffrn_reflns_limit_h_max 23
_diffrn_reflns_limit_h_min -23
_diffrn_reflns_limit_k_max 16
_diffrn_reflns_limit_k_min -16
_diffrn_reflns_limit_l_max 30
_diffrn_reflns_limit_l_min -30
_diffrn_reflns_number 25199
_diffrn_reflns_theta_full 26.01
_diffrn_reflns_theta_max 26.01
_diffrn_reflns_theta_min 2.59
_diffrn_source 'Enraf Nonius FR590'
_exptl_absorpt_coefficient_mu 0.09
_exptl_absorpt_correction_type none
_exptl_crystal_colour colorless
_exptl_crystal_density_diffrn 1.318
_exptl_crystal_density_method 'not measured'
_exptl_crystal_description prism
_exptl_crystal_F_000 2752
_exptl_crystal_size_max 0.52
_exptl_crystal_size_mid 0.48
_exptl_crystal_size_min 0.21
_refine_diff_density_max 0.343
_refine_diff_density_min -0.235
_refine_diff_density_rms 0.046
_refine_ls_extinction_coef 0.0000(5)
_refine_ls_extinction_expression Fc^*^=kFc[1+0.001xFc^2^\l^3^/sin(2\q)]^-1/4^
_refine_ls_extinction_method SHELXL
_refine_ls_goodness_of_fit_ref 1.036
_refine_ls_hydrogen_treatment mixed
_refine_ls_matrix_type full
_refine_ls_number_parameters 898
_refine_ls_number_reflns 12885
_refine_ls_number_restraints 0
_refine_ls_restrained_S_all 1.036
_refine_ls_R_factor_all 0.1192
_refine_ls_R_factor_gt 0.0648
_refine_ls_shift/su_max 1.193
_refine_ls_shift/su_mean 0.007
_refine_ls_structure_factor_coef Fsqd
_refine_ls_weighting_details 'calc w=1/[\s^2^(Fo^2^)+(0.1211P)^2^+0.2535P] where P=(Fo^2^+2Fc^2^)/3'
_refine_ls_weighting_scheme calc
_refine_ls_wR_factor_gt 0.1748
_refine_ls_wR_factor_ref 0.213
_reflns_number_gt 6744
_reflns_number_total 12885
_reflns_threshold_expression >2sigma(I)
_cod_data_source_file jo8013963_si_002.cif
_cod_data_source_block tetra
_cod_original_sg_symbol_H-M 'P 21/n'
_cod_database_code 4023796

loop_
_symmetry_equiv_pos_as_xyz
'x, y, z'
'-x+1/2, y+1/2, -z+1/2'
'-x, -y, -z'
'x-1/2, -y-1/2, z-1/2'

loop_
_atom_site_label
_atom_site_type_symbol
_atom_site_fract_x
_atom_site_fract_y
_atom_site_fract_z
_atom_site_U_iso_or_equiv
_atom_site_adp_type
_atom_site_occupancy
_atom_site_symmetry_multiplicity
_atom_site_calc_flag
_atom_site_refinement_flags
_atom_site_disorder_assembly
_atom_site_disorder_group
O1 O 0.37128(10) 0.22456(12) 0.26517(7) 0.0651(5) Uani 1 1 d . . .
N2 N -0.25882(10) 0.17555(14) 0.16409(8) 0.0422(5) Uani 1 1 d . . .
N1 N 0.24007(10) 0.07606(14) 0.16289(8) 0.0432(5) Uani 1 1 d . . .
O3 O -0.12802(10) 0.02837(12) 0.26677(7) 0.0675(5) Uani 1 1 d . . .
O4 O 0.14488(10) 0.20680(12) 0.22931(7) 0.0628(5) Uani 1 1 d . . .
N10 N 0.14640(10) 0.05168(14) 0.26090(8) 0.0452(5) Uani 1 1 d . . .
N20 N -0.12396(10) 0.18058(14) 0.23321(8) 0.0454(5) Uani 1 1 d . . .
N3 N 0.28110(10) 0.06975(14) 0.33198(8) 0.0437(5) Uani 1 1 d . . .
O41 O -0.35490(9) 0.04556(12) 0.23111(7) 0.0614(5) Uani 1 1 d . . .
N5 N -0.21915(11) 0.18374(14) 0.33316(8) 0.0449(5) Uani 1 1 d . . .
N21 N 0.30065(9) 0.11950(13) 0.14205(7) 0.0433(5) Uani 1 1 d . . .
N6 N -0.35318(10) 0.20053(14) 0.26185(8) 0.0447(5) Uani 1 1 d . . .
N7 N -0.19885(9) 0.13147(13) 0.14356(7) 0.0431(5) Uani 1 1 d . . .
N8 N 0.37577(9) 0.07140(13) 0.23198(8) 0.0423(5) Uani 1 1 d . . .
N30 N -0.28326(10) 0.15152(14) 0.35294(7) 0.0464(5) Uani 1 1 d . . .
N4 N 0.21705(10) 0.10209(15) 0.35139(7) 0.0476(5) Uani 1 1 d . . .
O9 O -0.20753(8) 0.32341(11) 0.16953(7) 0.0554(4) Uani 1 1 d . . .
N11 N 0.12406(9) 0.01208(14) 0.21078(7) 0.0452(5) Uani 1 1 d . . .
O11 O 0.29230(8) -0.07211(11) 0.16931(7) 0.0549(4) Uani 1 1 d . . .
N12 N -0.37601(9) 0.23925(13) 0.21177(7) 0.0422(5) Uani 1 1 d . . .
O13 O -0.25915(9) 0.33681(11) 0.31798(7) 0.0569(5) Uani 1 1 d . . .
O14 O 0.24112(9) -0.08357(12) 0.31765(7) 0.0582(5) Uani 1 1 d . . .
C150 C -0.17484(12) 0.05191(16) 0.17803(9) 0.0466(6) Uani 1 1 d . . .
H15A H -0.1421 0.0125 0.1585 0.056 Uiso 1 1 calc R . .
H15B H -0.2143 0.011 0.1863 0.056 Uiso 1 1 calc R . .
C160 C 0.32430(11) 0.19979(16) 0.17627(9) 0.0433(6) Uani 1 1 d . . .
H16A H 0.2846 0.2403 0.1846 0.052 Uiso 1 1 calc R . .
H16B H 0.3567 0.2395 0.1566 0.052 Uiso 1 1 calc R . .
C5 C -0.25935(11) 0.27080(16) 0.17486(9) 0.0420(6) Uani 1 1 d . . .
C170 C 0.15799(11) 0.14798(17) 0.26511(10) 0.0463(6) Uani 1 1 d . . .
C6 C -0.14023(11) 0.08572(16) 0.23011(9) 0.0429(6) Uani 1 1 d . . .
C180 C 0.24110(12) -0.02004(16) 0.17404(9) 0.0425(6) Uani 1 1 d . . .
C7 C 0.35967(12) 0.16641(17) 0.22871(10) 0.0451(6) Uani 1 1 d . . .
C8 C -0.34196(11) 0.10388(17) 0.26666(9) 0.0429(6) Uani 1 1 d . . .
N19 N -0.09923(9) 0.21951(13) 0.28272(8) 0.0449(5) Uani 1 1 d . . .
N22 N 0.40070(9) 0.03360(13) 0.28181(7) 0.0437(5) Uani 1 1 d . . .
C9 C 0.28867(12) -0.02406(16) 0.31648(9) 0.0442(6) Uani 1 1 d . . .
C10 C -0.26962(13) 0.04053(19) 0.07234(9) 0.0512(6) Uani 1 1 d . . .
C11 C 0.18929(12) 0.18195(17) 0.31911(9) 0.0486(6) Uani 1 1 d . . .
H11A H 0.2263 0.2282 0.3126 0.058 Uiso 1 1 calc R . .
H11B H 0.1537 0.2152 0.3391 0.058 Uiso 1 1 calc R . .
C12 C -0.31090(12) 0.07152(16) 0.32051(9) 0.0489(6) Uani 1 1 d . . .
H12A H -0.3465 0.0382 0.3405 0.059 Uiso 1 1 calc R . .
H12B H -0.2738 0.0253 0.3143 0.059 Uiso 1 1 calc R . .
C13 C 0.50405(11) -0.00182(17) 0.33712(9) 0.0489(6) Uani 1 1 d . . .
C14 C 0.27406(13) 0.1958(2) 0.42833(9) 0.0520(7) Uani 1 1 d . . .
C15 C 0.22174(13) 0.11980(19) 0.41002(9) 0.0562(7) Uani 1 1 d . . .
H15C H 0.2334 0.0588 0.4278 0.067 Uiso 1 1 calc R . .
H15D H 0.1762 0.1394 0.4219 0.067 Uiso 1 1 calc R . .
C16 C -0.27819(13) 0.13390(18) 0.41130(9) 0.0553(7) Uani 1 1 d . . .
H16C H -0.3237 0.1145 0.4235 0.066 Uiso 1 1 calc R . .
H16D H -0.2662 0.1948 0.429 0.066 Uiso 1 1 calc R . .
C17 C -0.20948(12) 0.10810(18) 0.08631(9) 0.0542(6) Uani 1 1 d . . .
H17A H -0.1671 0.0788 0.0735 0.065 Uiso 1 1 calc R . .
H17B H -0.2166 0.1686 0.0668 0.065 Uiso 1 1 calc R . .
C18 C 0.00433(11) 0.25570(18) 0.33821(9) 0.0494(6) Uani 1 1 d . . .
C19 C -0.21224(12) 0.27629(16) 0.31703(9) 0.0434(6) Uani 1 1 d . . .
C20 C 0.22970(13) 0.2115(2) 0.07146(9) 0.0520(7) Uani 1 1 d . . .
C21 C -0.22591(13) 0.05766(18) 0.42921(9) 0.0479(6) Uani 1 1 d . . .
C22 C 0.01875(11) -0.04082(18) 0.16083(9) 0.0503(6) Uani 1 1 d . . .
C23 C 0.28918(12) 0.14290(18) 0.08461(9) 0.0526(6) Uani 1 1 d . . .
H23A H 0.281 0.0825 0.0652 0.063 Uiso 1 1 calc R . .
H23B H 0.3316 0.1712 0.0713 0.063 Uiso 1 1 calc R . .
C24 C -0.00269(13) 0.1835(2) 0.37681(11) 0.0618(7) Uani 1 1 d . . .
H24 H -0.0249 0.1255 0.3675 0.074 Uiso 1 1 calc R . .
C25 C 0.49771(12) 0.06966(19) 0.37536(10) 0.0585(7) Uani 1 1 d . . .
H25 H 0.4752 0.1274 0.366 0.07 Uiso 1 1 calc R . .
C26 C -0.48138(11) 0.29062(18) 0.16153(9) 0.0500(6) Uani 1 1 d . . .
C27 C -0.14109(11) 0.30369(15) 0.29735(9) 0.0480(6) Uani 1 1 d . . .
H27A H -0.1467 0.3459 0.2663 0.058 Uiso 1 1 calc R . .
H27B H -0.1164 0.3401 0.3253 0.058 Uiso 1 1 calc R . .
C28 C 0.35923(11) -0.05119(15) 0.29664(9) 0.0475(6) Uani 1 1 d . . .
H28A H 0.3842 -0.0874 0.3245 0.057 Uiso 1 1 calc R . .
H28B H 0.3535 -0.0935 0.2656 0.057 Uiso 1 1 calc R . .
C29 C 0.02256(14) 0.1962(2) 0.42835(11) 0.0677(8) Uani 1 1 d . . .
H29 H 0.0175 0.1472 0.4537 0.081 Uiso 1 1 calc R . .
C30 C 0.17387(12) -0.06142(16) 0.19287(9) 0.0463(6) Uani 1 1 d . . .
H30A H 0.1524 -0.0987 0.1638 0.056 Uiso 1 1 calc R . .
H30B H 0.1838 -0.106 0.2224 0.056 Uiso 1 1 calc R . .
C31 C 0.52346(14) 0.0584(2) 0.42668(11) 0.0662(8) Uani 1 1 d . . .
H31 H 0.5186 0.108 0.4518 0.079 Uiso 1 1 calc R . .
C32 C -0.32663(11) 0.31274(16) 0.19376(9) 0.0460(6) Uani 1 1 d . . .
H32A H -0.3166 0.3574 0.2232 0.055 Uiso 1 1 calc R . .
H32B H -0.3482 0.3499 0.1646 0.055 Uiso 1 1 calc R . .
C33 C -0.44643(11) 0.28088(18) 0.21612(9) 0.0513(6) Uani 1 1 d . . .
H33A H -0.4433 0.3444 0.233 0.062 Uiso 1 1 calc R . .
H33B H -0.4742 0.2392 0.2386 0.062 Uiso 1 1 calc R . .
C34 C 0.05382(11) -0.02999(18) 0.21518(9) 0.0522(6) Uani 1 1 d . . .
H34A H 0.0259 0.0118 0.2375 0.063 Uiso 1 1 calc R . .
H34B H 0.0572 -0.0933 0.2324 0.063 Uiso 1 1 calc R . .
C35 C -0.01969(15) 0.0319(2) 0.07746(12) 0.0729(9) Uani 1 1 d . . .
H35 H -0.0217 0.0858 0.0548 0.087 Uiso 1 1 calc R . .
C36 C 0.47580(11) 0.01401(18) 0.28092(9) 0.0516(6) Uani 1 1 d . . .
H36A H 0.4995 0.0686 0.2647 0.062 Uiso 1 1 calc R . .
H36B H 0.4843 -0.0434 0.2593 0.062 Uiso 1 1 calc R . .
C37 C -0.02411(11) 0.23863(18) 0.28186(9) 0.0515(6) Uani 1 1 d . . .
H37A H -0.0154 0.2955 0.2599 0.062 Uiso 1 1 calc R . .
H37B H -0.0006 0.1835 0.2661 0.062 Uiso 1 1 calc R . .
C38 C 0.30669(15) 0.3613(2) 0.44574(10) 0.0637(8) Uani 1 1 d . . .
H38 H 0.2951 0.427 0.4472 0.076 Uiso 1 1 calc R . .
C39 C 0.01343(13) 0.0385(2) 0.12641(11) 0.0618(7) Uani 1 1 d . . .
H39 H 0.033 0.0976 0.137 0.074 Uiso 1 1 calc R . .
C40 C 0.03737(13) 0.34111(19) 0.35290(10) 0.0618(7) Uani 1 1 d . . .
H40 H 0.0423 0.3905 0.3277 0.074 Uiso 1 1 calc R . .
C41 C -0.52078(14) 0.2163(3) 0.07877(12) 0.0747(9) Uani 1 1 d . . .
H41 H -0.5238 0.1617 0.0567 0.09 Uiso 1 1 calc R . .
C42 C -0.24207(13) -0.04023(19) 0.43146(10) 0.0563(7) Uani 1 1 d . . .
H42 H -0.2872 -0.0603 0.4228 0.068 Uiso 1 1 calc R . .
C43 C 0.25873(13) 0.2934(2) 0.43029(10) 0.0585(7) Uani 1 1 d . . .
H43 H 0.2139 0.3138 0.4207 0.07 Uiso 1 1 calc R . .
C44 C -0.19357(15) -0.1081(2) 0.44606(10) 0.0628(7) Uani 1 1 d . . .
H44 H -0.2054 -0.1737 0.4478 0.075 Uiso 1 1 calc R . .
C45 C -0.48697(13) 0.2107(2) 0.12785(11) 0.0645(8) Uani 1 1 d . . .
H45 H -0.4673 0.1518 0.1388 0.077 Uiso 1 1 calc R . .
C46 C 0.55634(14) -0.0263(2) 0.44076(11) 0.0683(8) Uani 1 1 d . . .
H46 H 0.5743 -0.0341 0.4756 0.082 Uiso 1 1 calc R . .
C47 C -0.26141(15) -0.0584(2) 0.07003(11) 0.0652(8) Uani 1 1 d . . .
H47 H -0.217 -0.083 0.077 0.078 Uiso 1 1 calc R . .
C48 C 0.53688(13) -0.08726(19) 0.35223(10) 0.0612(7) Uani 1 1 d . . .
H48 H 0.5414 -0.1371 0.3273 0.073 Uiso 1 1 calc R . .
C49 C -0.04976(14) -0.0536(3) 0.06171(12) 0.0764(9) Uani 1 1 d . . .
H49 H -0.0731 -0.0578 0.0286 0.092 Uiso 1 1 calc R . .
N50 N -0.31306(17) -0.1235(2) 0.05830(11) 0.0928(9) Uani 1 1 d . . .
C51 C -0.54979(15) 0.3017(3) 0.06241(12) 0.0786(10) Uani 1 1 d . . .
H51 H -0.5725 0.3055 0.029 0.094 Uiso 1 1 calc R . .
N52 N 0.18617(17) 0.3760(2) 0.05853(11) 0.0981(9) Uani 1 1 d . . .
C53 C 0.23856(15) 0.3104(2) 0.06918(11) 0.0642(8) Uani 1 1 d . . .
H53 H 0.2832 0.3347 0.0753 0.077 Uiso 1 1 calc R . .
C54 C 0.06340(13) 0.3542(2) 0.40512(12) 0.0688(8) Uani 1 1 d . . .
H54 H 0.0861 0.4117 0.4147 0.083 Uiso 1 1 calc R . .
C55 C 0.56318(14) -0.0997(2) 0.40415(12) 0.0689(8) Uani 1 1 d . . .
H55 H 0.5853 -0.1575 0.414 0.083 Uiso 1 1 calc R . .
C56 C 0.34108(15) 0.1687(2) 0.44351(12) 0.0718(9) Uani 1 1 d . . .
H56 H 0.3527 0.103 0.4431 0.086 Uiso 1 1 calc R . .
C57 C -0.04572(14) -0.1332(3) 0.09453(12) 0.0788(9) Uani 1 1 d . . .
H57 H -0.0661 -0.1917 0.0837 0.095 Uiso 1 1 calc R . .
C58 C 0.05538(14) 0.2817(2) 0.44233(12) 0.0726(9) Uani 1 1 d . . .
H58 H 0.0723 0.2905 0.4773 0.087 Uiso 1 1 calc R . .
C59 C -0.01119(13) -0.1269(2) 0.14400(10) 0.0633(7) Uani 1 1 d . . .
H59 H -0.0082 -0.1815 0.1661 0.076 Uiso 1 1 calc R . .
C60 C -0.15774(15) 0.0830(2) 0.44275(11) 0.0712(9) Uani 1 1 d . . .
H60 H -0.1453 0.1484 0.4417 0.085 Uiso 1 1 calc R . .
C61 C -0.51076(13) 0.3767(2) 0.14443(11) 0.0642(7) Uani 1 1 d . . .
H61 H -0.5072 0.4317 0.1661 0.077 Uiso 1 1 calc R . .
N62 N -0.10858(14) 0.0172(3) 0.45730(13) 0.1030(10) Uani 1 1 d . . .
N63 N 0.39040(14) 0.2338(3) 0.45896(13) 0.1074(10) Uani 1 1 d . . .
C64 C -0.33603(17) 0.0756(2) 0.06161(13) 0.0841(10) Uani 1 1 d . . .
H64 H -0.3443 0.1423 0.0622 0.101 Uiso 1 1 calc R . .
C65 C 0.16307(16) 0.1764(2) 0.06146(13) 0.0814(10) Uani 1 1 d . . .
H65 H 0.1551 0.1096 0.0614 0.098 Uiso 1 1 calc R . .
C66 C -0.54592(14) 0.3822(3) 0.09465(13) 0.0798(10) Uani 1 1 d . . .
H66 H -0.5666 0.4403 0.0835 0.096 Uiso 1 1 calc R . .
C67 C 0.12188(19) 0.3352(3) 0.05063(14) 0.1000(12) Uani 1 1 d . . .
H67 H 0.0844 0.3768 0.0441 0.12 Uiso 1 1 calc R . .
C68 C -0.12802(17) -0.0783(3) 0.45795(12) 0.0830(10) Uani 1 1 d . . .
H68 H -0.0946 -0.125 0.467 0.1 Uiso 1 1 calc R . .
C69 C 0.37100(17) 0.3306(3) 0.45877(12) 0.0824(10) Uani 1 1 d . . .
H69 H 0.4044 0.377 0.4682 0.099 Uiso 1 1 calc R . .
C70 C -0.3773(2) -0.0841(3) 0.04919(14) 0.0999(12) Uani 1 1 d . . .
H70 H -0.4146 -0.1258 0.042 0.12 Uiso 1 1 calc R . .
C71 C 0.10923(17) 0.2385(3) 0.05169(15) 0.1045(14) Uani 1 1 d . . .
H71 H 0.0643 0.2148 0.0458 0.125 Uiso 1 1 calc R . .
C72 C -0.38954(17) 0.0126(3) 0.05006(16) 0.1074(14) Uani 1 1 d . . .
H72 H -0.4341 0.0364 0.0428 0.129 Uiso 1 1 calc R . .
H6 H -0.3393(13) 0.2373(18) 0.2909(10) 0.068(8) Uiso 1 1 d . . .
H10 H 0.1629(12) 0.0126(16) 0.2881(10) 0.057(7) Uiso 1 1 d . . .
H2 H -0.2964(10) 0.1385(14) 0.1692(7) 0.025(5) Uiso 1 1 d . . .
H20 H -0.1346(11) 0.2193(16) 0.2031(9) 0.047(6) Uiso 1 1 d . . .
H5 H -0.1871(11) 0.1391(17) 0.3278(9) 0.049(7) Uiso 1 1 d . . .
H3 H 0.3155(12) 0.1068(18) 0.3275(9) 0.062(8) Uiso 1 1 d . . .
H1 H 0.2047(15) 0.112(2) 0.1683(12) 0.086(10) Uiso 1 1 d . . .
H8 H 0.3604(13) 0.0345(19) 0.2033(11) 0.076(9) Uiso 1 1 d . . .

loop_
_atom_site_aniso_label
_atom_site_aniso_U_11
_atom_site_aniso_U_22
_atom_site_aniso_U_33
_atom_site_aniso_U_23
_atom_site_aniso_U_13
_atom_site_aniso_U_12
O1 0.0948(14) 0.0392(10) 0.0600(12) -0.0089(8) -0.0190(10) 0.0048(9)
N2 0.0358(11) 0.0412(12) 0.0497(12) -0.0028(9) 0.0048(9) -0.0037(9)
N1 0.0378(12) 0.0420(12) 0.0497(12) 0.0062(9) 0.0000(9) -0.0009(9)
O3 0.0937(14) 0.0439(10) 0.0638(12) 0.0119(9) -0.0215(10) -0.0084(9)
O4 0.0824(13) 0.0471(10) 0.0583(12) 0.0039(9) -0.0102(9) 0.0020(9)
N10 0.0509(12) 0.0436(12) 0.0406(12) 0.0017(9) -0.0062(9) -0.0072(9)
N20 0.0515(12) 0.0400(12) 0.0442(12) 0.0036(9) -0.0087(9) -0.0065(9)
N3 0.0379(11) 0.0438(12) 0.0492(12) -0.0043(9) -0.0004(9) -0.0072(9)
O41 0.0802(12) 0.0446(10) 0.0588(12) -0.0043(8) -0.0116(9) -0.0017(9)
N5 0.0449(12) 0.0387(12) 0.0508(12) 0.0037(9) -0.0018(9) 0.0015(9)
N21 0.0408(10) 0.0442(11) 0.0449(11) 0.0041(8) 0.0020(8) -0.0048(8)
N6 0.0479(12) 0.0440(12) 0.0417(12) -0.0007(9) -0.0066(9) 0.0033(9)
N7 0.0398(10) 0.0449(11) 0.0446(11) -0.0047(9) 0.0029(8) 0.0027(8)
N8 0.0464(11) 0.0359(11) 0.0440(11) -0.0010(9) -0.0076(9) 0.0055(8)
N30 0.0457(12) 0.0482(12) 0.0453(12) 0.0047(9) -0.0018(9) -0.0016(9)
N4 0.0429(11) 0.0549(13) 0.0451(12) -0.0039(9) 0.0028(9) 0.0016(9)
O9 0.0498(10) 0.0431(10) 0.0732(12) 0.0068(8) -0.0016(8) -0.0058(8)
N11 0.0419(11) 0.0486(12) 0.0448(11) -0.0024(9) -0.0033(9) -0.0099(9)
O11 0.0503(10) 0.0412(10) 0.0731(12) -0.0071(8) -0.0024(8) 0.0031(8)
N12 0.0402(11) 0.0411(11) 0.0451(11) 0.0036(8) -0.0035(8) 0.0059(8)
O13 0.0595(11) 0.0405(10) 0.0702(12) -0.0047(8) -0.0071(8) 0.0099(8)
O14 0.0568(11) 0.0477(10) 0.0697(12) 0.0069(8) -0.0046(8) -0.0086(8)
C150 0.0467(13) 0.0397(13) 0.0533(15) -0.0025(11) -0.0006(11) 0.0010(10)
C160 0.0428(13) 0.0378(13) 0.0491(14) 0.0064(10) -0.0019(10) 0.0017(10)
C5 0.0448(14) 0.0389(14) 0.0420(13) 0.0046(10) -0.0076(10) -0.0019(11)
C170 0.0435(13) 0.0448(15) 0.0506(15) -0.0029(12) 0.0027(11) 0.0002(11)
C6 0.0437(13) 0.0371(13) 0.0477(14) 0.0046(11) -0.0031(10) -0.0038(10)
C180 0.0464(14) 0.0395(14) 0.0413(13) -0.0036(10) -0.0057(10) -0.0018(11)
C7 0.0450(14) 0.0388(13) 0.0513(15) 0.0013(11) -0.0002(10) -0.0003(10)
C8 0.0420(13) 0.0399(14) 0.0468(14) -0.0001(11) -0.0006(10) 0.0000(10)
N19 0.0420(11) 0.0431(11) 0.0491(12) 0.0015(9) -0.0079(8) -0.0071(9)
N22 0.0419(11) 0.0409(10) 0.0479(11) 0.0006(8) -0.0078(8) 0.0021(9)
C9 0.0526(15) 0.0378(13) 0.0414(13) 0.0040(10) -0.0109(11) -0.0088(11)
C10 0.0550(16) 0.0628(17) 0.0356(14) -0.0048(12) 0.0001(11) 0.0062(13)
C11 0.0452(13) 0.0475(15) 0.0528(15) -0.0074(11) -0.0048(11) -0.0024(11)
C12 0.0494(14) 0.0420(14) 0.0551(16) 0.0077(11) -0.0021(11) -0.0041(11)
C13 0.0394(13) 0.0555(16) 0.0517(15) -0.0030(12) -0.0029(10) 0.0046(11)
C14 0.0511(16) 0.0682(18) 0.0368(15) -0.0039(12) 0.0001(11) 0.0026(13)
C15 0.0564(15) 0.0671(17) 0.0453(15) -0.0023(12) 0.0054(12) -0.0040(13)
C16 0.0577(15) 0.0620(17) 0.0461(15) 0.0002(12) 0.0015(11) 0.0047(13)
C17 0.0509(14) 0.0644(17) 0.0475(15) -0.0008(12) 0.0054(11) 0.0050(12)
C18 0.0343(12) 0.0602(16) 0.0534(15) 0.0062(12) -0.0029(10) -0.0061(11)
C19 0.0515(15) 0.0381(14) 0.0401(13) -0.0023(10) -0.0096(11) -0.0010(11)
C20 0.0524(16) 0.0652(18) 0.0379(15) 0.0089(12) -0.0050(11) -0.0035(13)
C21 0.0515(15) 0.0583(16) 0.0338(14) 0.0022(11) 0.0024(11) -0.0054(12)
C22 0.0366(13) 0.0648(17) 0.0495(14) -0.0033(12) 0.0007(10) -0.0041(11)
C23 0.0531(15) 0.0608(16) 0.0441(14) 0.0010(11) 0.0047(11) -0.0037(12)
C24 0.0553(16) 0.0676(18) 0.0620(18) 0.0126(14) -0.0090(13) -0.0049(13)
C25 0.0512(15) 0.0627(18) 0.0610(17) -0.0103(13) -0.0061(12) 0.0073(12)
C26 0.0415(13) 0.0613(16) 0.0472(14) 0.0052(12) 0.0031(10) 0.0058(12)
C27 0.0531(15) 0.0348(13) 0.0555(15) -0.0018(10) -0.0111(11) -0.0033(11)
C28 0.0500(14) 0.0361(13) 0.0558(15) -0.0016(10) -0.0096(11) 0.0061(11)
C29 0.0625(18) 0.086(2) 0.0544(18) 0.0198(15) -0.0069(13) -0.0038(15)
C30 0.0503(15) 0.0398(13) 0.0487(14) -0.0024(10) -0.0045(11) -0.0031(11)
C31 0.0664(18) 0.080(2) 0.0514(17) -0.0148(14) -0.0099(13) 0.0035(15)
C32 0.0496(14) 0.0390(13) 0.0490(14) 0.0011(10) -0.0031(11) 0.0095(11)
C33 0.0444(14) 0.0587(16) 0.0509(14) -0.0018(11) 0.0013(11) 0.0117(11)
C34 0.0448(14) 0.0616(16) 0.0502(14) 0.0008(11) 0.0020(11) -0.0129(12)
C35 0.0595(18) 0.095(2) 0.063(2) 0.0167(16) -0.0104(14) 0.0048(16)
C36 0.0430(13) 0.0607(16) 0.0509(14) -0.0049(11) -0.0050(11) 0.0091(11)
C37 0.0420(13) 0.0585(16) 0.0537(15) 0.0051(11) -0.0021(11) -0.0091(11)
C38 0.0704(19) 0.0687(19) 0.0519(17) -0.0090(13) -0.0014(14) -0.0098(15)
C39 0.0526(15) 0.0701(18) 0.0624(18) 0.0065(14) -0.0051(13) -0.0061(13)
C40 0.0581(16) 0.0668(18) 0.0600(17) 0.0081(13) -0.0088(13) -0.0160(13)
C41 0.0541(17) 0.111(3) 0.0585(19) -0.0102(17) -0.0064(14) -0.0004(17)
C42 0.0551(16) 0.0620(18) 0.0517(17) 0.0062(13) -0.0021(12) -0.0054(13)
C43 0.0531(16) 0.0709(19) 0.0514(17) -0.0025(13) -0.0019(12) 0.0035(14)
C44 0.073(2) 0.0607(18) 0.0543(17) 0.0142(13) -0.0007(14) 0.0109(15)
C45 0.0516(15) 0.078(2) 0.0639(19) -0.0053(15) -0.0054(13) 0.0051(14)
C46 0.0501(16) 0.109(2) 0.0452(17) 0.0033(16) -0.0074(12) -0.0034(16)
C47 0.0674(19) 0.070(2) 0.0580(19) -0.0061(14) -0.0105(14) 0.0022(15)
C48 0.0588(16) 0.0630(17) 0.0611(17) -0.0082(13) -0.0100(13) 0.0148(13)
C49 0.0515(17) 0.124(3) 0.0530(19) -0.0112(19) -0.0067(14) 0.0067(18)
N50 0.106(2) 0.096(2) 0.0756(19) -0.0083(15) -0.0098(16) -0.0235(19)
C51 0.0532(18) 0.129(3) 0.053(2) 0.010(2) -0.0063(14) -0.0034(19)
N52 0.107(2) 0.104(2) 0.082(2) 0.0134(16) -0.0132(17) 0.0251(19)
C53 0.0634(18) 0.067(2) 0.0615(19) 0.0097(14) -0.0086(14) -0.0031(15)
C54 0.0537(16) 0.080(2) 0.072(2) -0.0100(16) -0.0109(14) -0.0141(14)
C55 0.0593(17) 0.077(2) 0.069(2) 0.0133(16) -0.0125(14) 0.0113(14)
C56 0.0650(19) 0.076(2) 0.074(2) -0.0151(16) -0.0200(15) 0.0066(16)
C57 0.0632(19) 0.100(3) 0.073(2) -0.0328(19) -0.0052(15) -0.0127(17)
C58 0.0579(18) 0.110(3) 0.0494(18) -0.0004(17) -0.0113(13) -0.0004(17)
C59 0.0598(16) 0.0697(19) 0.0604(17) -0.0064(13) 0.0016(13) -0.0141(14)
C60 0.070(2) 0.071(2) 0.071(2) 0.0158(15) -0.0216(16) -0.0160(16)
C61 0.0645(17) 0.0647(18) 0.0632(17) 0.0113(13) -0.0009(13) 0.0109(14)
N62 0.0719(19) 0.127(3) 0.109(2) 0.038(2) -0.0251(16) 0.0025(19)
N63 0.073(2) 0.140(3) 0.108(2) -0.037(2) -0.0193(16) -0.002(2)
C64 0.073(2) 0.083(2) 0.095(3) -0.0251(18) -0.0272(18) 0.0202(18)
C65 0.064(2) 0.088(2) 0.090(2) 0.0216(18) -0.0244(17) -0.0126(17)
C66 0.0638(19) 0.102(3) 0.073(2) 0.0370(19) -0.0027(15) 0.0142(17)
C67 0.075(2) 0.145(4) 0.080(2) 0.040(2) -0.0060(19) 0.034(2)
C68 0.075(2) 0.104(3) 0.070(2) 0.0293(19) 0.0001(17) 0.023(2)
C69 0.077(2) 0.105(3) 0.066(2) -0.0334(18) 0.0075(16) -0.028(2)
C70 0.080(3) 0.141(4) 0.078(2) -0.030(2) -0.0060(19) -0.034(3)
C71 0.055(2) 0.137(4) 0.120(3) 0.054(3) -0.0309(19) -0.011(2)
C72 0.056(2) 0.135(4) 0.130(3) -0.058(3) -0.028(2) 0.011(2)

loop_
_atom_type_symbol
_atom_type_description
_atom_type_scat_dispersion_real
_atom_type_scat_dispersion_imag
_atom_type_scat_source
C C 0.0033 0.0016 'International Tables Vol C Tables 4.2.6.8 and 6.1.1.4'
H H 0 0 'International Tables Vol C Tables 4.2.6.8 and 6.1.1.4'
N N 0.0061 0.0033 'International Tables Vol C Tables 4.2.6.8 and 6.1.1.4'
O O 0.0106 0.006 'International Tables Vol C Tables 4.2.6.8 and 6.1.1.4'

loop_
_exptl_crystal_face_index_h
_exptl_crystal_face_index_k
_exptl_crystal_face_index_l
_exptl_crystal_face_perp_dist
0 -1 0 0.28
0 1 0 0.28
1 0 0 0.26
-1 0 0 0.28
0 0 1 0.12
0 0 -1 0.14

loop_
_geom_angle_atom_site_label_1
_geom_angle_atom_site_label_2
_geom_angle_atom_site_label_3
_geom_angle
_geom_angle_site_symmetry_1
_geom_angle_site_symmetry_3
_geom_angle_publ_flag
C5 N2 N7 120.26(19) . . ?
C5 N2 H2 121.1(12) . . ?
N7 N2 H2 118.6(12) . . ?
C180 N1 N21 118.6(2) . . ?
C180 N1 H1 122(2) . . ?
N21 N1 H1 119(2) . . ?
C170 N10 N11 119.45(19) . . ?
C170 N10 H10 117.8(14) . . ?
N11 N10 H10 121.2(15) . . ?
C6 N20 N19 119.33(19) . . ?
C6 N20 H20 117.3(13) . . ?
N19 N20 H20 122.9(13) . . ?
C9 N3 N4 120.0(2) . . ?
C9 N3 H3 116.4(17) . . ?
N4 N3 H3 123.5(17) . . ?
C19 N5 N30 119.8(2) . . ?
C19 N5 H5 122.7(15) . . ?
N30 N5 H5 117.0(15) . . ?
N1 N21 C160 110.53(18) . . ?
N1 N21 C23 110.03(16) . . ?
C160 N21 C23 115.93(18) . . ?
C8 N6 N12 119.55(19) . . ?
C8 N6 H6 115.4(16) . . ?
N12 N6 H6 124.5(16) . . ?
N2 N7 C150 110.98(18) . . ?
N2 N7 C17 110.55(16) . . ?
C150 N7 C17 116.17(18) . . ?
C7 N8 N22 118.78(19) . . ?
C7 N8 H8 114.9(17) . . ?
N22 N8 H8 125.0(17) . . ?
N5 N30 C12 110.67(18) . . ?
N5 N30 C16 111.08(17) . . ?
C12 N30 C16 115.89(19) . . ?
N3 N4 C11 111.14(18) . . ?
N3 N4 C15 111.06(18) . . ?
C11 N4 C15 115.68(19) . . ?
N10 N11 C30 110.25(16) . . ?
N10 N11 C34 109.98(17) . . ?
C30 N11 C34 111.01(18) . . ?
N6 N12 C32 109.91(16) . . ?
N6 N12 C33 110.18(17) . . ?
C32 N12 C33 111.01(17) . . ?
N7 C150 C6 113.54(18) . . ?
N7 C150 H15A 108.9 . . ?
C6 C150 H15A 108.9 . . ?
N7 C150 H15B 108.9 . . ?
C6 C150 H15B 108.9 . . ?
H15A C150 H15B 107.7 . . ?
N21 C160 C7 113.41(18) . . ?
N21 C160 H16A 108.9 . . ?
C7 C160 H16A 108.9 . . ?
N21 C160 H16B 108.9 . . ?
C7 C160 H16B 108.9 . . ?
H16A C160 H16B 107.7 . . ?
O9 C5 N2 122.6(2) . . ?
O9 C5 C32 120.7(2) . . ?
N2 C5 C32 116.7(2) . . ?
O4 C170 N10 124.2(2) . . ?
O4 C170 C11 120.4(2) . . ?
N10 C170 C11 115.4(2) . . ?
O3 C6 N20 122.8(2) . . ?
O3 C6 C150 120.8(2) . . ?
N20 C6 C150 116.33(19) . . ?
O11 C180 N1 124.0(2) . . ?
O11 C180 C30 120.7(2) . . ?
N1 C180 C30 115.3(2) . . ?
O1 C7 N8 123.4(2) . . ?
O1 C7 C160 120.4(2) . . ?
N8 C7 C160 116.1(2) . . ?
O41 C8 N6 123.7(2) . . ?
O41 C8 C12 121.2(2) . . ?
N6 C8 C12 115.1(2) . . ?
N20 N19 C27 109.99(16) . . ?
N20 N19 C37 111.29(18) . . ?
C27 N19 C37 114.24(17) . . ?
N8 N22 C28 109.78(16) . . ?
N8 N22 C36 111.34(18) . . ?
C28 N22 C36 113.56(17) . . ?
O14 C9 N3 122.8(2) . . ?
O14 C9 C28 121.5(2) . . ?
N3 C9 C28 115.7(2) . . ?
C47 C10 C64 116.4(3) . . ?
C47 C10 C17 121.9(2) . . ?
C64 C10 C17 121.7(3) . . ?
N4 C11 C170 112.68(19) . . ?
N4 C11 H11A 109.1 . . ?
C170 C11 H11A 109.1 . . ?
N4 C11 H11B 109.1 . . ?
C170 C11 H11B 109.1 . . ?
H11A C11 H11B 107.8 . . ?
N30 C12 C8 113.43(18) . . ?
N30 C12 H12A 108.9 . . ?
C8 C12 H12A 108.9 . . ?
N30 C12 H12B 108.9 . . ?
C8 C12 H12B 108.9 . . ?
H12A C12 H12B 107.7 . . ?
C25 C13 C48 117.8(2) . . ?
C25 C13 C36 120.3(2) . . ?
C48 C13 C36 121.9(2) . . ?
C43 C14 C56 116.8(2) . . ?
C43 C14 C15 122.9(2) . . ?
C56 C14 C15 120.3(3) . . ?
N4 C15 C14 115.7(2) . . ?
N4 C15 H15C 108.4 . . ?
C14 C15 H15C 108.4 . . ?
N4 C15 H15D 108.4 . . ?
C14 C15 H15D 108.4 . . ?
H15C C15 H15D 107.4 . . ?
N30 C16 C21 115.5(2) . . ?
N30 C16 H16C 108.4 . . ?
C21 C16 H16C 108.4 . . ?
N30 C16 H16D 108.4 . . ?
C21 C16 H16D 108.4 . . ?
H16C C16 H16D 107.5 . . ?
N7 C17 C10 116.2(2) . . ?
N7 C17 H17A 108.2 . . ?
C10 C17 H17A 108.2 . . ?
N7 C17 H17B 108.2 . . ?
C10 C17 H17B 108.2 . . ?
H17A C17 H17B 107.4 . . ?
C40 C18 C24 118.4(2) . . ?
C40 C18 C37 122.1(2) . . ?
C24 C18 C37 119.5(2) . . ?
O13 C19 N5 123.9(2) . . ?
O13 C19 C27 120.6(2) . . ?
N5 C19 C27 115.5(2) . . ?
C53 C20 C65 116.9(3) . . ?
C53 C20 C23 122.2(2) . . ?
C65 C20 C23 120.9(3) . . ?
C42 C21 C60 116.5(2) . . ?
C42 C21 C16 122.6(2) . . ?
C60 C21 C16 121.0(2) . . ?
C59 C22 C39 117.6(2) . . ?
C59 C22 C34 122.2(2) . . ?
C39 C22 C34 120.1(2) . . ?
N21 C23 C20 116.0(2) . . ?
N21 C23 H23A 108.3 . . ?
C20 C23 H23A 108.3 . . ?
N21 C23 H23B 108.3 . . ?
C20 C23 H23B 108.3 . . ?
H23A C23 H23B 107.4 . . ?
C29 C24 C18 121.2(3) . . ?
C29 C24 H24 119.4 . . ?
C18 C24 H24 119.4 . . ?
C31 C25 C13 122.0(3) . . ?
C31 C25 H25 119 . . ?
C13 C25 H25 119 . . ?
C61 C26 C45 118.0(2) . . ?
C61 C26 C33 121.8(2) . . ?
C45 C26 C33 120.1(2) . . ?
N19 C27 C19 113.12(18) . . ?
N19 C27 H27A 109 . . ?
C19 C27 H27A 109 . . ?
N19 C27 H27B 109 . . ?
C19 C27 H27B 109 . . ?
H27A C27 H27B 107.8 . . ?
N22 C28 C9 112.81(18) . . ?
N22 C28 H28A 109 . . ?
C9 C28 H28A 109 . . ?
N22 C28 H28B 109 . . ?
C9 C28 H28B 109 . . ?
H28A C28 H28B 107.8 . . ?
C24 C29 C58 119.7(3) . . ?
C24 C29 H29 120.2 . . ?
C58 C29 H29 120.2 . . ?
N11 C30 C180 114.12(18) . . ?
N11 C30 H30A 108.7 . . ?
C180 C30 H30A 108.7 . . ?
N11 C30 H30B 108.7 . . ?
C180 C30 H30B 108.7 . . ?
H30A C30 H30B 107.6 . . ?
C46 C31 C25 119.4(3) . . ?
C46 C31 H31 120.3 . . ?
C25 C31 H31 120.3 . . ?
N12 C32 C5 113.69(18) . . ?
N12 C32 H32A 108.8 . . ?
C5 C32 H32A 108.8 . . ?
N12 C32 H32B 108.8 . . ?
C5 C32 H32B 108.8 . . ?
H32A C32 H32B 107.7 . . ?
N12 C33 C26 110.90(18) . . ?
N12 C33 H33A 109.5 . . ?
C26 C33 H33A 109.5 . . ?
N12 C33 H33B 109.5 . . ?
C26 C33 H33B 109.5 . . ?
H33A C33 H33B 108 . . ?
N11 C34 C22 111.21(18) . . ?
N11 C34 H34A 109.4 . . ?
C22 C34 H34A 109.4 . . ?
N11 C34 H34B 109.4 . . ?
C22 C34 H34B 109.4 . . ?
H34A C34 H34B 108 . . ?
C49 C35 C39 120.0(3) . . ?
C49 C35 H35 120 . . ?
C39 C35 H35 120 . . ?
N22 C36 C13 110.09(19) . . ?
N22 C36 H36A 109.6 . . ?
C13 C36 H36A 109.6 . . ?
N22 C36 H36B 109.6 . . ?
C13 C36 H36B 109.6 . . ?
H36A C36 H36B 108.2 . . ?
N19 C37 C18 110.27(19) . . ?
N19 C37 H37A 109.6 . . ?
C18 C37 H37A 109.6 . . ?
N19 C37 H37B 109.6 . . ?
C18 C37 H37B 109.6 . . ?
H37A C37 H37B 108.1 . . ?
C69 C38 C43 117.9(3) . . ?
C69 C38 H38 121 . . ?
C43 C38 H38 121 . . ?
C35 C39 C22 121.7(3) . . ?
C35 C39 H39 119.2 . . ?
C22 C39 H39 119.2 . . ?
C18 C40 C54 120.6(2) . . ?
C18 C40 H40 119.7 . . ?
C54 C40 H40 119.7 . . ?
C51 C41 C45 119.9(3) . . ?
C51 C41 H41 120.1 . . ?
C45 C41 H41 120.1 . . ?
C44 C42 C21 121.6(3) . . ?
C44 C42 H42 119.2 . . ?
C21 C42 H42 119.2 . . ?
C38 C43 C14 122.3(3) . . ?
C38 C43 H43 118.8 . . ?
C14 C43 H43 118.8 . . ?
C68 C44 C42 118.7(3) . . ?
C68 C44 H44 120.7 . . ?
C42 C44 H44 120.7 . . ?
C41 C45 C26 121.5(3) . . ?
C41 C45 H45 119.2 . . ?
C26 C45 H45 119.2 . . ?
C31 C46 C55 120.6(3) . . ?
C31 C46 H46 119.7 . . ?
C55 C46 H46 119.7 . . ?
N50 C47 C10 125.2(3) . . ?
N50 C47 H47 117.4 . . ?
C10 C47 H47 117.4 . . ?
C13 C48 C55 120.8(2) . . ?
C13 C48 H48 119.6 . . ?
C55 C48 H48 119.6 . . ?
C35 C49 C57 120.1(3) . . ?
C35 C49 H49 120 . . ?
C57 C49 H49 120 . . ?
C47 N50 C70 115.3(3) . . ?
C41 C51 C66 120.5(3) . . ?
C41 C51 H51 119.8 . . ?
C66 C51 H51 119.8 . . ?
C67 N52 C53 114.5(3) . . ?
C20 C53 N52 124.6(3) . . ?
C20 C53 H53 117.7 . . ?
N52 C53 H53 117.7 . . ?
C58 C54 C40 119.6(3) . . ?
C58 C54 H54 120.2 . . ?
C40 C54 H54 120.2 . . ?
C46 C55 C48 119.4(3) . . ?
C46 C55 H55 120.3 . . ?
C48 C55 H55 120.3 . . ?
N63 C56 C14 122.8(3) . . ?
N63 C56 H56 118.6 . . ?
C14 C56 H56 118.6 . . ?
C49 C57 C59 120.0(3) . . ?
C49 C57 H57 120 . . ?
C59 C57 H57 120 . . ?
C54 C58 C29 120.6(3) . . ?
C54 C58 H58 119.7 . . ?
C29 C58 H58 119.7 . . ?
C22 C59 C57 120.7(3) . . ?
C22 C59 H59 119.6 . . ?
C57 C59 H59 119.6 . . ?
N62 C60 C21 123.2(3) . . ?
N62 C60 H60 118.4 . . ?
C21 C60 H60 118.4 . . ?
C26 C61 C66 120.5(3) . . ?
C26 C61 H61 119.8 . . ?
C66 C61 H61 119.8 . . ?
C60 N62 C68 117.2(3) . . ?
C56 N63 C69 116.6(3) . . ?
C72 C64 C10 120.4(3) . . ?
C72 C64 H64 119.8 . . ?
C10 C64 H64 119.8 . . ?
C71 C65 C20 120.7(3) . . ?
C71 C65 H65 119.7 . . ?
C20 C65 H65 119.7 . . ?
C51 C66 C61 119.6(3) . . ?
C51 C66 H66 120.2 . . ?
C61 C66 H66 120.2 . . ?
C71 C67 N52 124.3(3) . . ?
C71 C67 H67 117.9 . . ?
N52 C67 H67 117.9 . . ?
C44 C68 N62 122.9(3) . . ?
C44 C68 H68 118.6 . . ?
N62 C68 H68 118.6 . . ?
C38 C69 N63 123.5(3) . . ?
C38 C69 H69 118.3 . . ?
N63 C69 H69 118.3 . . ?
C72 C70 N50 123.1(3) . . ?
C72 C70 H70 118.5 . . ?
N50 C70 H70 118.5 . . ?
C67 C71 C65 119.0(3) . . ?
C67 C71 H71 120.5 . . ?
C65 C71 H71 120.5 . . ?
C70 C72 C64 119.7(3) . . ?
C70 C72 H72 120.1 . . ?
C64 C72 H72 120.1 . . ?

loop_
_geom_bond_atom_site_label_1
_geom_bond_atom_site_label_2
_geom_bond_distance
_geom_bond_site_symmetry_2
_geom_bond_publ_flag
O1 C7 1.225(3) . ?
N2 C5 1.335(3) . ?
N2 N7 1.409(2) . ?
N2 H2 0.896(19) . ?
N1 C180 1.348(3) . ?
N1 N21 1.418(2) . ?
N1 H1 0.85(3) . ?
O3 C6 1.223(3) . ?
O4 C170 1.223(3) . ?
N10 C170 1.344(3) . ?
N10 N11 1.417(2) . ?
N10 H10 0.91(2) . ?
N20 C6 1.341(3) . ?
N20 N19 1.414(2) . ?
N20 H20 0.94(2) . ?
N3 C9 1.353(3) . ?
N3 N4 1.406(3) . ?
N3 H3 0.84(2) . ?
O41 C8 1.214(3) . ?
N5 C19 1.340(3) . ?
N5 N30 1.410(3) . ?
N5 H5 0.88(2) . ?
N21 C160 1.458(3) . ?
N21 C23 1.476(3) . ?
N6 C8 1.349(3) . ?
N6 N12 1.414(2) . ?
N6 H6 0.92(2) . ?
N7 C150 1.456(3) . ?
N7 C17 1.469(3) . ?
N8 C7 1.343(3) . ?
N8 N22 1.416(2) . ?
N8 H8 0.92(3) . ?
N30 C12 1.455(3) . ?
N30 C16 1.473(3) . ?
N4 C11 1.452(3) . ?
N4 C15 1.479(3) . ?
O9 C5 1.240(3) . ?
N11 C30 1.468(3) . ?
N11 C34 1.475(3) . ?
O11 C180 1.224(3) . ?
N12 C32 1.463(3) . ?
N12 C33 1.475(3) . ?
O13 C19 1.227(3) . ?
O14 C9 1.226(2) . ?
C150 C6 1.514(3) . ?
C150 H15A 0.97 . ?
C150 H15B 0.97 . ?
C160 C7 1.526(3) . ?
C160 H16A 0.97 . ?
C160 H16B 0.97 . ?
C5 C32 1.502(3) . ?
C170 C11 1.531(3) . ?
C180 C30 1.498(3) . ?
C8 C12 1.519(3) . ?
N19 C27 1.459(3) . ?
N19 C37 1.468(3) . ?
N22 C28 1.463(3) . ?
N22 C36 1.468(3) . ?
C9 C28 1.502(3) . ?
C10 C47 1.368(4) . ?
C10 C64 1.383(4) . ?
C10 C17 1.515(3) . ?
C11 H11A 0.97 . ?
C11 H11B 0.97 . ?
C12 H12A 0.97 . ?
C12 H12B 0.97 . ?
C13 C25 1.374(3) . ?
C13 C48 1.379(3) . ?
C13 C36 1.503(3) . ?
C14 C43 1.373(4) . ?
C14 C56 1.383(3) . ?
C14 C15 1.511(3) . ?
C15 H15C 0.97 . ?
C15 H15D 0.97 . ?
C16 C21 1.510(3) . ?
C16 H16C 0.97 . ?
C16 H16D 0.97 . ?
C17 H17A 0.97 . ?
C17 H17B 0.97 . ?
C18 C40 1.378(3) . ?
C18 C24 1.390(3) . ?
C18 C37 1.510(3) . ?
C19 C27 1.512(3) . ?
C20 C53 1.369(4) . ?
C20 C65 1.384(4) . ?
C20 C23 1.510(3) . ?
C21 C42 1.381(3) . ?
C21 C60 1.388(3) . ?
C22 C59 1.375(3) . ?
C22 C39 1.388(3) . ?
C22 C34 1.502(3) . ?
C23 H23A 0.97 . ?
C23 H23B 0.97 . ?
C24 C29 1.370(3) . ?
C24 H24 0.93 . ?
C25 C31 1.366(3) . ?
C25 H25 0.93 . ?
C26 C61 1.372(3) . ?
C26 C45 1.383(3) . ?
C26 C33 1.505(3) . ?
C27 H27A 0.97 . ?
C27 H27B 0.97 . ?
C28 H28A 0.97 . ?
C28 H28B 0.97 . ?
C29 C58 1.373(4) . ?
C29 H29 0.93 . ?
C30 H30A 0.97 . ?
C30 H30B 0.97 . ?
C31 C46 1.364(4) . ?
C31 H31 0.93 . ?
C32 H32A 0.97 . ?
C32 H32B 0.97 . ?
C33 H33A 0.97 . ?
C33 H33B 0.97 . ?
C34 H34A 0.97 . ?
C34 H34B 0.97 . ?
C35 C49 1.361(4) . ?
C35 C39 1.362(4) . ?
C35 H35 0.93 . ?
C36 H36A 0.97 . ?
C36 H36B 0.97 . ?
C37 H37A 0.97 . ?
C37 H37B 0.97 . ?
C38 C69 1.337(4) . ?
C38 C43 1.359(3) . ?
C38 H38 0.93 . ?
C39 H39 0.93 . ?
C40 C54 1.392(3) . ?
C40 H40 0.93 . ?
C41 C51 1.356(4) . ?
C41 C45 1.370(4) . ?
C41 H41 0.93 . ?
C42 C44 1.361(3) . ?
C42 H42 0.93 . ?
C43 H43 0.93 . ?
C44 C68 1.350(4) . ?
C44 H44 0.93 . ?
C45 H45 0.93 . ?
C46 C55 1.367(4) . ?
C46 H46 0.93 . ?
C47 N50 1.362(4) . ?
C47 H47 0.93 . ?
C48 C55 1.385(3) . ?
C48 H48 0.93 . ?
C49 C57 1.366(4) . ?
C49 H49 0.93 . ?
N50 C70 1.362(4) . ?
C51 C66 1.366(4) . ?
C51 H51 0.93 . ?
N52 C67 1.366(4) . ?
N52 C53 1.372(4) . ?
C53 H53 0.93 . ?
C54 C58 1.370(4) . ?
C54 H54 0.93 . ?
C55 H55 0.93 . ?
C56 N63 1.351(4) . ?
C56 H56 0.93 . ?
C57 C59 1.386(4) . ?
C57 H57 0.93 . ?
C58 H58 0.93 . ?
C59 H59 0.93 . ?
C60 N62 1.350(4) . ?
C60 H60 0.93 . ?
C61 C66 1.397(4) . ?
C61 H61 0.93 . ?
N62 C68 1.364(4) . ?
N63 C69 1.380(4) . ?
C64 C72 1.368(4) . ?
C64 H64 0.93 . ?
C65 C71 1.358(4) . ?
C65 H65 0.93 . ?
C66 H66 0.93 . ?
C67 C71 1.350(5) . ?
C67 H67 0.93 . ?
C68 H68 0.93 . ?
C69 H69 0.93 . ?
C70 C72 1.349(5) . ?
C70 H70 0.93 . ?
C71 H71 0.93 . ?
C72 H72 0.93 . ?

loop_
_cod_related_entry_id
_cod_related_entry_database
_cod_related_entry_code
1 ChemSpider 30658781
